data_7159806
loop_
_publ_author_name
'Abdukerem, Dilshat'
'Chen, Hui'
'Mao, Zechuan'
'Xia, Kun'
'Zhu, Wenli'
'Liu, Changhong'
'Yu, Yuming'
'Abdukader, Ablimit'

_publ_section_title
;
 Transition metal-free C(sp<sup>3</sup>)-H selenation of
 &#x3b2;-ketosulfones.
;
_journal_issue 10
_journal_name_full 'Organic &amp; biomolecular chemistry'
_journal_page_first 2075
_journal_page_last 2080
_journal_paper_doi 10.1039/d4ob00006d
_journal_volume 22
_journal_year 2024
_chemical_formula_moiety 'C21 H18 O3 S Se'
_chemical_formula_sum 'C21 H18 O3 S Se'
_chemical_formula_weight 429.37
_space_group_crystal_system monoclinic
_space_group_IT_number 14
_space_group_name_Hall '-P 2yn'
_space_group_name_H-M_alt 'P 1 21/n 1'
_atom_sites_solution_hydrogens geom
_atom_sites_solution_primary dual
_audit_creation_date 2023-06-16
_audit_creation_method
;
Olex2 1.5
(compiled 2023.03.06 svn.rbb2c1857 for OlexSys, GUI svn.r6748)
;
_audit_update_record
;
2023-08-13 deposited with the CCDC.	2024-02-02 downloaded from the CCDC.
;
_cell_angle_alpha 90
_cell_angle_beta 101.800(7)
_cell_angle_gamma 90
_cell_formula_units_Z 4
_cell_length_a 10.005(4)
_cell_length_b 11.035(4)
_cell_length_c 18.194(7)
_cell_measurement_reflns_used 3351
_cell_measurement_temperature 296.15
_cell_measurement_theta_max 24.352
_cell_measurement_theta_min 2.287
_cell_volume 1966.3(13)
_computing_cell_refinement 'SAINT v8.34A (Bruker, 2013)'
_computing_data_reduction 'SAINT v8.34A (Bruker, 2013)'
_computing_molecular_graphics 'Olex2 1.5 (Dolomanov et al., 2009)'
_computing_publication_material 'Olex2 1.5 (Dolomanov et al., 2009)'
_computing_structure_refinement 'SHELXL 2018/3 (Sheldrick, 2015)'
_computing_structure_solution 'SHELXT 2014/5 (Sheldrick, 2014)'
_diffrn_ambient_temperature 296.15
_diffrn_measured_fraction_theta_full 0.996
_diffrn_measured_fraction_theta_max 0.965
_diffrn_radiation_type MoK\a
_diffrn_radiation_wavelength 0.71073
_diffrn_reflns_av_R_equivalents 0.0653
_diffrn_reflns_av_unetI/netI 0.0946
_diffrn_reflns_Laue_measured_fraction_full 0.996
_diffrn_reflns_Laue_measured_fraction_max 0.965
_diffrn_reflns_limit_h_max 13
_diffrn_reflns_limit_h_min -13
_diffrn_reflns_limit_k_max 12
_diffrn_reflns_limit_k_min -14
_diffrn_reflns_limit_l_max 18
_diffrn_reflns_limit_l_min -23
_diffrn_reflns_number 11408
_diffrn_reflns_point_group_measured_fraction_full 0.996
_diffrn_reflns_point_group_measured_fraction_max 0.965
_diffrn_reflns_theta_full 25.242
_diffrn_reflns_theta_max 27.928
_diffrn_reflns_theta_min 2.159
_diffrn_source_current 30.0
_diffrn_source_power 1.5
_diffrn_source_voltage 50.0
_exptl_absorpt_coefficient_mu 2.033
_exptl_absorpt_correction_T_max 0.7456
_exptl_absorpt_correction_T_min 0.5693
_exptl_absorpt_correction_type multi-scan
_exptl_absorpt_process_details
;
SADABS-2014/5 (Bruker,2014/5) was used for absorption correction.
wR2(int) was 0.0924 before and 0.0520 after correction.
The Ratio of minimum to maximum transmission is 0.7635.
The \l/2 correction factor is 0.00150.
;
_exptl_crystal_density_diffrn 1.451
_exptl_crystal_F_000 872
_refine_diff_density_max 2.547
_refine_diff_density_min -1.517
_refine_diff_density_rms 0.215
_refine_ls_extinction_coef 0.034(4)
_refine_ls_extinction_expression Fc^*^=kFc[1+0.001xFc^2^\l^3^/sin(2\q)]^-1/4^
_refine_ls_extinction_method 'SHELXL-2018/3 (Sheldrick 2018)'
_refine_ls_goodness_of_fit_ref 1.141
_refine_ls_hydrogen_treatment constr
_refine_ls_matrix_type full
_refine_ls_number_parameters 237
_refine_ls_number_reflns 4544
_refine_ls_number_restraints 0
_refine_ls_restrained_S_all 1.141
_refine_ls_R_factor_all 0.1795
_refine_ls_R_factor_gt 0.1494
_refine_ls_shift/su_max 0.029
_refine_ls_shift/su_mean 0.001
_refine_ls_structure_factor_coef Fsqd
_refine_ls_weighting_details 'w=1/[\s^2^(Fo^2^)+(0.1075P)^2^+64.9128P] where P=(Fo^2^+2Fc^2^)/3'
_refine_ls_weighting_scheme calc
_refine_ls_wR_factor_gt 0.3917
_refine_ls_wR_factor_ref 0.4049
_reflns_Friedel_coverage 0.000
_reflns_number_gt 3182
_reflns_number_total 4544
_reflns_threshold_expression 'I > 2\s(I)'
_cod_data_source_file d4ob00006d2.cif
_cod_data_source_block 230616h1_0m
_cod_depositor_comments 'Adding full bibliography for 7159806.cif.'
_cod_original_cell_volume 1966.2(13)
_cod_database_code 7159806
_shelx_shelxl_version_number 2018/3
_shelx_space_group_comment
;
The symmetry employed for this shelxl refinement is uniquely defined
by the following loop, which should always be used as a source of
symmetry information in preference to the above space-group names.
They are only intended as comments.
;
_olex2_refinement_description
;
1. Fixed Uiso
 At 1.2 times of:
  All C(H) groups
 At 1.5 times of:
  All C(H,H,H) groups
2.a Ternary CH refined with riding coordinates:
 C4(H4)
2.b Aromatic/amide H refined with riding coordinates:
 C12(H12), C16(H16), C18(H18), C20(H20), C21(H21), C11(H11), C3(H3), C13(H13),
 C15(H15), C2(H2), C17(H17), C9(H9), C19(H19), C5(H5)
2.c Idealised Me refined as rotating group:
 C7(H7A,H7B,H7C)
;
_olex2_submission_special_instructions 'No special instructions were received'

loop_
_space_group_symop_operation_xyz
'x, y, z'
'-x+1/2, y+1/2, -z+1/2'
'-x, -y, -z'
'x-1/2, -y-1/2, z-1/2'

loop_
_atom_site_label
_atom_site_type_symbol
_atom_site_fract_x
_atom_site_fract_y
_atom_site_fract_z
_atom_site_U_iso_or_equiv
_atom_site_adp_type
_atom_site_occupancy
_atom_site_site_symmetry_order
_atom_site_calc_flag
_atom_site_refinement_flags_posn
_atom_site_refinement_flags_adp
_atom_site_refinement_flags_occupancy
_atom_site_disorder_assembly
_atom_site_disorder_group
Se01 Se 0.84617(15) 0.40830(14) 0.56286(9) 0.0435(6) Uani 1 1 d . . . . .
S1 S 0.5626(3) 0.2846(3) 0.51438(19) 0.0324(8) Uani 1 1 d . . . . .
O1 O 0.4983(11) 0.3726(9) 0.5558(5) 0.039(2) Uani 1 1 d . . . . .
O3 O 0.7429(12) 0.2124(9) 0.4072(7) 0.052(3) Uani 1 1 d . . . . .
O2 O 0.6222(10) 0.1778(9) 0.5544(7) 0.047(3) Uani 1 1 d . . . . .
C1 C 0.4494(13) 0.2394(11) 0.4328(7) 0.028(3) Uani 1 1 d . . . . .
C4 C 0.6886(13) 0.3729(11) 0.4798(8) 0.034(3) Uani 1 1 d . . . . .
H4 H 0.646026 0.450752 0.462787 0.041 Uiso 1 1 calc R U . . .
C6 C 0.7868(14) 0.4040(13) 0.3596(8) 0.038(3) Uani 1 1 d . . . . .
C8 C 0.2502(15) 0.1721(15) 0.3075(8) 0.043(3) Uani 1 1 d . . . . .
C10 C 0.7390(13) 0.3179(12) 0.4140(8) 0.033(3) Uani 1 1 d . . . . .
C12 C 0.4285(15) 0.1202(12) 0.4135(8) 0.039(3) Uani 1 1 d . . . . .
H12 H 0.481677 0.061205 0.442167 0.047 Uiso 1 1 calc R U . . .
C14 C 0.9550(12) 0.2657(12) 0.5601(8) 0.036(3) Uani 1 1 d . . . . .
C16 C 0.2695(18) 0.2936(16) 0.3265(9) 0.054(4) Uani 1 1 d . . . . .
H16 H 0.217445 0.352069 0.296796 0.065 Uiso 1 1 calc R U . . .
C18 C 0.3291(16) 0.0850(14) 0.3515(9) 0.047(4) Uani 1 1 d . . . . .
H18 H 0.315751 0.003334 0.339731 0.056 Uiso 1 1 calc R U . . .
C20 C 1.0467(18) 0.2627(16) 0.5139(11) 0.056(4) Uani 1 1 d . . . . .
H20 H 1.049187 0.323534 0.478810 0.067 Uiso 1 1 calc R U . . .
C21 C 0.3659(17) 0.3296(13) 0.3896(9) 0.049(4) Uani 1 1 d . . . . .
H21 H 0.375494 0.410862 0.403132 0.058 Uiso 1 1 calc R U . . .
C11 C 0.7546(17) 0.5296(15) 0.3563(10) 0.052(4) Uani 1 1 d . . . . .
H11 H 0.704824 0.563375 0.389064 0.062 Uiso 1 1 calc R U . . .
C3 C 0.8637(18) 0.3566(18) 0.3088(10) 0.055(4) Uani 1 1 d . . . . .
H3 H 0.886160 0.274720 0.309929 0.066 Uiso 1 1 calc R U . . .
C13 C 0.798(2) 0.6001(17) 0.3038(11) 0.060(5) Uani 1 1 d . . . . .
H13 H 0.776140 0.681995 0.300789 0.073 Uiso 1 1 calc R U . . .
C7 C 0.141(2) 0.134(2) 0.2400(11) 0.074(6) Uani 1 1 d . . . . .
H7A H 0.053748 0.133094 0.253740 0.111 Uiso 1 1 calc R U . . .
H7B H 0.162179 0.055148 0.223710 0.111 Uiso 1 1 calc R U . . .
H7C H 0.139685 0.191350 0.199873 0.111 Uiso 1 1 calc R U . . .
C15 C 1.1365(19) 0.165(2) 0.5215(16) 0.082(7) Uani 1 1 d . . . . .
H15 H 1.202461 0.163559 0.492162 0.098 Uiso 1 1 calc R U . . .
C2 C 1.133(2) 0.0724(19) 0.5686(15) 0.083(7) Uani 1 1 d . . . . .
H2 H 1.190750 0.006141 0.569081 0.099 Uiso 1 1 calc R U . . .
C17 C 0.952(2) 0.1754(19) 0.6138(14) 0.074(6) Uani 1 1 d . . . . .
H17 H 0.892515 0.181052 0.646632 0.089 Uiso 1 1 calc R U . . .
C9 C 0.873(2) 0.554(2) 0.2560(11) 0.071(6) Uani 1 1 d . . . . .
H9 H 0.903300 0.604114 0.221776 0.086 Uiso 1 1 calc R U . . .
C19 C 0.904(2) 0.432(2) 0.2584(11) 0.074(6) Uani 1 1 d . . . . .
H19 H 0.954116 0.400897 0.224795 0.089 Uiso 1 1 calc R U . . .
C5 C 1.041(2) 0.077(2) 0.6175(18) 0.096(9) Uani 1 1 d . . . . .
H5 H 1.038924 0.014823 0.651889 0.116 Uiso 1 1 calc R U . . .

loop_
_atom_site_aniso_label
_atom_site_aniso_U_11
_atom_site_aniso_U_22
_atom_site_aniso_U_33
_atom_site_aniso_U_23
_atom_site_aniso_U_13
_atom_site_aniso_U_12
Se01 0.0376(8) 0.0368(8) 0.0509(10) -0.0077(7) -0.0029(6) -0.0002(6)
S1 0.0297(16) 0.0274(15) 0.0372(18) 0.0064(13) -0.0001(13) 0.0021(12)
O1 0.055(6) 0.043(5) 0.021(4) 0.004(4) 0.012(4) 0.004(5)
O3 0.059(7) 0.024(5) 0.071(8) 0.000(5) 0.011(6) 0.009(5)
O2 0.039(5) 0.031(5) 0.063(7) 0.011(5) -0.009(5) 0.002(4)
C1 0.033(6) 0.021(5) 0.029(6) 0.002(5) 0.001(5) -0.001(5)
C4 0.031(6) 0.022(6) 0.046(8) -0.003(5) 0.000(6) 0.005(5)
C6 0.031(6) 0.041(7) 0.039(7) -0.006(6) -0.004(6) -0.001(6)
C8 0.041(8) 0.056(9) 0.031(7) -0.009(7) 0.005(6) -0.006(7)
C10 0.025(6) 0.035(7) 0.039(7) 0.006(6) 0.002(5) 0.002(5)
C12 0.047(8) 0.027(7) 0.043(8) -0.002(6) 0.009(7) 0.003(6)
C14 0.021(6) 0.033(7) 0.051(8) 0.001(6) 0.002(6) 0.001(5)
C16 0.058(10) 0.053(10) 0.042(9) 0.006(7) -0.010(8) 0.005(8)
C18 0.050(9) 0.031(7) 0.058(9) -0.010(7) 0.007(7) -0.009(7)
C20 0.054(10) 0.047(9) 0.062(11) -0.009(8) 0.002(8) 0.015(8)
C21 0.059(9) 0.026(7) 0.051(9) 0.004(6) -0.014(8) 0.007(7)
C11 0.048(9) 0.047(9) 0.057(10) 0.004(8) 0.004(8) -0.006(7)
C3 0.053(10) 0.063(11) 0.052(10) -0.005(8) 0.019(8) 0.006(8)
C13 0.067(11) 0.049(10) 0.062(11) 0.019(9) 0.006(9) -0.009(9)
C7 0.062(11) 0.092(15) 0.055(11) -0.015(11) -0.018(9) -0.017(11)
C15 0.040(10) 0.064(13) 0.14(2) -0.005(14) 0.012(12) 0.015(9)
C2 0.065(13) 0.046(11) 0.12(2) 0.007(12) -0.013(13) 0.008(10)
C17 0.051(10) 0.067(12) 0.104(17) 0.032(12) 0.016(11) 0.008(9)
C9 0.060(11) 0.103(17) 0.052(11) 0.023(11) 0.012(9) -0.005(11)
C19 0.059(11) 0.109(18) 0.057(12) 0.021(12) 0.020(9) 0.014(12)
C5 0.068(14) 0.063(13) 0.15(2) 0.054(15) 0.004(15) 0.019(11)

loop_
_atom_type_symbol
_atom_type_description
_atom_type_scat_dispersion_real
_atom_type_scat_dispersion_imag
_atom_type_scat_source
C C 0.0033 0.0016 'International Tables Vol C Tables 4.2.6.8 and 6.1.1.4'
H H 0.0000 0.0000 'International Tables Vol C Tables 4.2.6.8 and 6.1.1.4'
O O 0.0106 0.0060 'International Tables Vol C Tables 4.2.6.8 and 6.1.1.4'
S S 0.1246 0.1234 'International Tables Vol C Tables 4.2.6.8 and 6.1.1.4'
Se Se -0.0929 2.2259 'International Tables Vol C Tables 4.2.6.8 and 6.1.1.4'

loop_
_geom_angle_atom_site_label_1
_geom_angle_atom_site_label_2
_geom_angle_atom_site_label_3
_geom_angle
_geom_angle_site_symmetry_1
_geom_angle_site_symmetry_3
_geom_angle_publ_flag
C14 Se01 C4 100.7(5) . . ?
O1 S1 C1 110.6(6) . . ?
O1 S1 C4 103.5(6) . . ?
O2 S1 O1 117.5(7) . . ?
O2 S1 C1 108.9(6) . . ?
O2 S1 C4 111.7(6) . . ?
C1 S1 C4 103.7(6) . . ?
C12 C1 S1 122.2(10) . . ?
C12 C1 C21 119.2(13) . . ?
C21 C1 S1 118.3(10) . . ?
Se01 C4 H4 107.1 . . ?
S1 C4 Se01 110.1(7) . . ?
S1 C4 H4 107.1 . . ?
C10 C4 Se01 109.8(9) . . ?
C10 C4 S1 115.3(9) . . ?
C10 C4 H4 107.1 . . ?
C11 C6 C10 122.7(14) . . ?
C3 C6 C10 118.6(14) . . ?
C3 C6 C11 118.7(16) . . ?
C16 C8 C7 120.3(16) . . ?
C18 C8 C16 119.4(14) . . ?
C18 C8 C7 120.3(16) . . ?
O3 C10 C4 120.2(13) . . ?
O3 C10 C6 122.1(14) . . ?
C6 C10 C4 117.6(12) . . ?
C1 C12 H12 119.3 . . ?
C1 C12 C18 121.4(14) . . ?
C18 C12 H12 119.3 . . ?
C20 C14 Se01 119.5(12) . . ?
C20 C14 C17 121.6(15) . . ?
C17 C14 Se01 118.2(13) . . ?
C8 C16 H16 119.4 . . ?
C8 C16 C21 121.1(15) . . ?
C21 C16 H16 119.4 . . ?
C8 C18 C12 120.0(13) . . ?
C8 C18 H18 120.0 . . ?
C12 C18 H18 120.0 . . ?
C14 C20 H20 121.4 . . ?
C14 C20 C15 117.2(19) . . ?
C15 C20 H20 121.4 . . ?
C1 C21 H21 120.6 . . ?
C16 C21 C1 118.9(14) . . ?
C16 C21 H21 120.6 . . ?
C6 C11 H11 120.6 . . ?
C13 C11 C6 118.8(18) . . ?
C13 C11 H11 120.6 . . ?
C6 C3 H3 120.4 . . ?
C19 C3 C6 119.3(18) . . ?
C19 C3 H3 120.3 . . ?
C11 C13 H13 119.0 . . ?
C9 C13 C11 121.9(19) . . ?
C9 C13 H13 119.0 . . ?
C8 C7 H7A 109.5 . . ?
C8 C7 H7B 109.5 . . ?
C8 C7 H7C 109.5 . . ?
H7A C7 H7B 109.5 . . ?
H7A C7 H7C 109.5 . . ?
H7B C7 H7C 109.5 . . ?
C20 C15 H15 118.2 . . ?
C2 C15 C20 124(2) . . ?
C2 C15 H15 118.2 . . ?
C15 C2 H2 120.5 . . ?
C15 C2 C5 119(2) . . ?
C5 C2 H2 120.5 . . ?
C14 C17 H17 120.5 . . ?
C5 C17 C14 119(2) . . ?
C5 C17 H17 120.5 . . ?
C13 C9 H9 120.1 . . ?
C13 C9 C19 119.9(19) . . ?
C19 C9 H9 120.1 . . ?
C3 C19 C9 121(2) . . ?
C3 C19 H19 119.3 . . ?
C9 C19 H19 119.3 . . ?
C2 C5 H5 120.4 . . ?
C17 C5 C2 119(2) . . ?
C17 C5 H5 120.4 . . ?

loop_
_geom_bond_atom_site_label_1
_geom_bond_atom_site_label_2
_geom_bond_distance
_geom_bond_site_symmetry_2
_geom_bond_publ_flag
Se01 C4 1.987(13) . ?
Se01 C14 1.920(13) . ?
S1 O1 1.457(10) . ?
S1 O2 1.448(10) . ?
S1 C1 1.745(13) . ?
S1 C4 1.805(14) . ?
O3 C10 1.172(16) . ?
C1 C12 1.367(18) . ?
C1 C21 1.428(18) . ?
C4 H4 0.9800 . ?
C4 C10 1.52(2) . ?
C6 C10 1.52(2) . ?
C6 C11 1.42(2) . ?
C6 C3 1.42(2) . ?
C8 C16 1.39(2) . ?
C8 C18 1.39(2) . ?
C8 C7 1.52(2) . ?
C12 H12 0.9300 . ?
C12 C18 1.40(2) . ?
C14 C20 1.37(2) . ?
C14 C17 1.40(2) . ?
C16 H16 0.9300 . ?
C16 C21 1.40(2) . ?
C18 H18 0.9300 . ?
C20 H20 0.9300 . ?
C20 C15 1.39(2) . ?
C21 H21 0.9300 . ?
C11 H11 0.9300 . ?
C11 C13 1.37(2) . ?
C3 H3 0.9300 . ?
C3 C19 1.36(3) . ?
C13 H13 0.9300 . ?
C13 C9 1.36(3) . ?
C7 H7A 0.9600 . ?
C7 H7B 0.9600 . ?
C7 H7C 0.9600 . ?
C15 H15 0.9300 . ?
C15 C2 1.34(3) . ?
C2 H2 0.9300 . ?
C2 C5 1.41(4) . ?
C17 H17 0.9300 . ?
C17 C5 1.40(3) . ?
C9 H9 0.9300 . ?
C9 C19 1.38(3) . ?
C19 H19 0.9300 . ?
C5 H5 0.9300 . ?

loop_
_geom_torsion_atom_site_label_1
_geom_torsion_atom_site_label_2
_geom_torsion_atom_site_label_3
_geom_torsion_atom_site_label_4
_geom_torsion
_geom_torsion_site_symmetry_1
_geom_torsion_site_symmetry_2
_geom_torsion_site_symmetry_3
_geom_torsion_site_symmetry_4
_geom_torsion_publ_flag
Se01 C4 C10 O3 94.7(14) . . . . ?
Se01 C4 C10 C6 -83.7(12) . . . . ?
Se01 C14 C20 C15 171.2(14) . . . . ?
Se01 C14 C17 C5 -173.7(18) . . . . ?
S1 C1 C12 C18 174.4(12) . . . . ?
S1 C1 C21 C16 -176.5(14) . . . . ?
S1 C4 C10 O3 -30.3(17) . . . . ?
S1 C4 C10 C6 151.3(9) . . . . ?
O1 S1 C1 C12 -131.7(12) . . . . ?
O1 S1 C1 C21 41.6(14) . . . . ?
O1 S1 C4 Se01 74.8(7) . . . . ?
O1 S1 C4 C10 -160.3(9) . . . . ?
O2 S1 C1 C12 -1.1(15) . . . . ?
O2 S1 C1 C21 172.2(12) . . . . ?
O2 S1 C4 Se01 -52.6(9) . . . . ?
O2 S1 C4 C10 72.3(11) . . . . ?
C1 S1 C4 Se01 -169.6(6) . . . . ?
C1 S1 C4 C10 -44.8(11) . . . . ?
C1 C12 C18 C8 1(2) . . . . ?
C4 S1 C1 C12 117.9(13) . . . . ?
C4 S1 C1 C21 -68.8(13) . . . . ?
C6 C11 C13 C9 -1(3) . . . . ?
C6 C3 C19 C9 0(3) . . . . ?
C8 C16 C21 C1 3(3) . . . . ?
C10 C6 C11 C13 -177.9(14) . . . . ?
C10 C6 C3 C19 178.3(16) . . . . ?
C12 C1 C21 C16 -3(2) . . . . ?
C14 C20 C15 C2 3(3) . . . . ?
C14 C17 C5 C2 2(4) . . . . ?
C16 C8 C18 C12 -1(2) . . . . ?
C18 C8 C16 C21 -1(3) . . . . ?
C20 C14 C17 C5 -3(3) . . . . ?
C20 C15 C2 C5 -5(4) . . . . ?
C21 C1 C12 C18 1(2) . . . . ?
C11 C6 C10 O3 165.1(14) . . . . ?
C11 C6 C10 C4 -16.5(19) . . . . ?
C11 C6 C3 C19 0(2) . . . . ?
C11 C13 C9 C19 2(3) . . . . ?
C3 C6 C10 O3 -13(2) . . . . ?
C3 C6 C10 C4 165.2(13) . . . . ?
C3 C6 C11 C13 0(2) . . . . ?
C13 C9 C19 C3 -1(3) . . . . ?
C7 C8 C16 C21 178.1(18) . . . . ?
C7 C8 C18 C12 -179.9(16) . . . . ?
C15 C2 C5 C17 2(4) . . . . ?
C17 C14 C20 C15 1(3) . . . . ?
